data_4103547
loop_
_publ_author_name
'Crisita Carmen Hojilla Atienza'
'Amanda C. Bowman'
'Emil Lobkovsky'
'Paul J. Chirik'

_publ_section_title
;
 Photolysis and Thermolysis of Bis(imino)pyridine Cobalt Azides: C-H
 Activation from Putative Cobalt Nitrido Complexes
;
_journal_name_full 'Journal of the American Chemical Society'
_journal_page_first 16343
_journal_page_last 16345
_journal_paper_doi 10.1021/ja107288x
_journal_volume 132
_journal_year 2010
_chemical_formula_moiety 'C43 H47 Co N4'
_chemical_formula_sum 'C43 H47 Co N4'
_chemical_formula_weight 678.78
_chemical_name_systematic
; 
 ? 
;
_space_group_IT_number 14
_symmetry_cell_setting monoclinic
_symmetry_space_group_name_Hall '-P 2ybc'
_symmetry_space_group_name_H-M 'P 1 21/c 1'
_atom_sites_solution_hydrogens mixed
_atom_sites_solution_primary direct
_atom_sites_solution_secondary difmap
_audit_creation_method SHELXL-97
_cell_angle_alpha 90.00
_cell_angle_beta 92.1200(10)
_cell_angle_gamma 90.00
_cell_formula_units_Z 4
_cell_length_a 9.4640(3)
_cell_length_b 11.5509(3)
_cell_length_c 32.3652(8)
_cell_measurement_reflns_used 5683
_cell_measurement_temperature 173(2)
_cell_measurement_theta_max 25.11
_cell_measurement_theta_min 2.58
_cell_volume 3535.67(17)
_computing_cell_refinement 'Bruker SAINT+'
_computing_data_collection 'Bruker APEX2'
_computing_data_reduction 'Bruker SAINT+'
_computing_molecular_graphics 'Bruker SHELXTL'
_computing_publication_material 'Bruker SHELXTL'
_computing_structure_refinement 'SHELXL-97 (Sheldrick, 1997)'
_computing_structure_solution 'SHELXS-97 (Sheldrick, 1990)'
_diffrn_ambient_temperature 173(2)
_diffrn_measured_fraction_theta_full 1.000
_diffrn_measured_fraction_theta_max 1.000
_diffrn_measurement_device_type 'Bruker X8 APEX II diffractometer'
_diffrn_measurement_method 'phi and omega scans'
_diffrn_radiation_monochromator graphite
_diffrn_radiation_source 'fine-focus sealed tube'
_diffrn_radiation_type MoK\a
_diffrn_radiation_wavelength 0.71073
_diffrn_reflns_av_R_equivalents 0.0517
_diffrn_reflns_av_sigmaI/netI 0.0489
_diffrn_reflns_limit_h_max 11
_diffrn_reflns_limit_h_min -11
_diffrn_reflns_limit_k_max 13
_diffrn_reflns_limit_k_min -14
_diffrn_reflns_limit_l_max 40
_diffrn_reflns_limit_l_min -37
_diffrn_reflns_number 29348
_diffrn_reflns_theta_full 26.37
_diffrn_reflns_theta_max 26.37
_diffrn_reflns_theta_min 1.87
_diffrn_standards_number 0
_exptl_absorpt_coefficient_mu 0.522
_exptl_absorpt_correction_T_max 0.9744
_exptl_absorpt_correction_T_min 0.8806
_exptl_absorpt_correction_type multi-scan
_exptl_absorpt_process_details SADABS
_exptl_crystal_colour green
_exptl_crystal_density_diffrn 1.275
_exptl_crystal_density_method 'not measured'
_exptl_crystal_description rod
_exptl_crystal_F_000 1440
_exptl_crystal_size_max 0.25
_exptl_crystal_size_mid 0.07
_exptl_crystal_size_min 0.05
_refine_diff_density_max 0.661
_refine_diff_density_min -0.658
_refine_diff_density_rms 0.054
_refine_ls_extinction_method none
_refine_ls_goodness_of_fit_ref 1.029
_refine_ls_hydrogen_treatment mixed
_refine_ls_matrix_type full
_refine_ls_number_parameters 445
_refine_ls_number_reflns 7237
_refine_ls_number_restraints 0
_refine_ls_restrained_S_all 1.029
_refine_ls_R_factor_all 0.0615
_refine_ls_R_factor_gt 0.0400
_refine_ls_shift/su_max 0.001
_refine_ls_shift/su_mean 0.000
_refine_ls_structure_factor_coef Fsqd
_refine_ls_weighting_details 'calc w=1/[\s^2^(Fo^2^)+(0.0373P)^2^+1.7610P] where P=(Fo^2^+2Fc^2^)/3'
_refine_ls_weighting_scheme calc
_refine_ls_wR_factor_gt 0.0879
_refine_ls_wR_factor_ref 0.0974
_reflns_number_gt 5478
_reflns_number_total 7237
_reflns_threshold_expression >2sigma(I)
_cod_data_source_file ja107288x_si_001_2.cif
_cod_data_source_block cca4
_cod_database_code 4103547

loop_
_symmetry_equiv_pos_as_xyz
'x, y, z'
'-x, y+1/2, -z+1/2'
'-x, -y, -z'
'x, -y-1/2, z-1/2'

loop_
_atom_site_label
_atom_site_type_symbol
_atom_site_fract_x
_atom_site_fract_y
_atom_site_fract_z
_atom_site_U_iso_or_equiv
_atom_site_adp_type
_atom_site_occupancy
_atom_site_symmetry_multiplicity
_atom_site_calc_flag
_atom_site_refinement_flags
Co1 Co 0.18998(3) 0.94232(2) 0.132048(8) 0.02017(9) Uani 1 1 d .
N1 N 0.11391(18) 1.02468(14) 0.17617(5) 0.0202(4) Uani 1 1 d .
N2 N 0.26513(17) 0.85797(14) 0.17331(5) 0.0188(4) Uani 1 1 d .
N3 N 0.26708(17) 0.82945(15) 0.09998(5) 0.0198(4) Uani 1 1 d .
N4 N 0.1817(2) 1.04658(17) 0.09142(6) 0.0273(4) Uani 1 1 d .
C1 C 0.1206(2) 1.05082(18) 0.25266(6) 0.0210(4) Uani 1 1 d .
C2 C 0.1571(2) 0.99163(18) 0.21410(6) 0.0195(4) Uani 1 1 d .
C3 C 0.2490(2) 0.89254(18) 0.21344(6) 0.0201(4) Uani 1 1 d .
C4 C 0.3157(2) 0.83120(19) 0.24534(7) 0.0245(5) Uani 1 1 d .
H4A H 0.2996 0.8502 0.2733 0.029 Uiso 1 1 calc R
C5 C 0.4059(2) 0.7419(2) 0.23582(7) 0.0274(5) Uani 1 1 d .
H5A H 0.4523 0.6996 0.2575 0.033 Uiso 1 1 calc R
C6 C 0.4299(2) 0.71305(19) 0.19509(7) 0.0238(5) Uani 1 1 d .
H6A H 0.4962 0.6543 0.1889 0.029 Uiso 1 1 calc R
C7 C 0.3567(2) 0.77045(17) 0.16344(6) 0.0189(4) Uani 1 1 d .
C8 C 0.3556(2) 0.75515(17) 0.11948(6) 0.0195(4) Uani 1 1 d .
C9 C 0.4455(2) 0.67105(18) 0.09844(6) 0.0215(5) Uani 1 1 d .
C10 C 0.0265(2) 1.12502(18) 0.16913(6) 0.0206(4) Uani 1 1 d .
C11 C -0.1151(2) 1.10881(19) 0.15668(6) 0.0234(5) Uani 1 1 d .
C12 C -0.1937(2) 1.2055(2) 0.14522(7) 0.0297(5) Uani 1 1 d .
H12A H -0.2898 1.1964 0.1363 0.036 Uiso 1 1 calc R
C13 C -0.1347(3) 1.3150(2) 0.14657(7) 0.0336(6) Uani 1 1 d .
H13A H -0.1897 1.3802 0.1381 0.040 Uiso 1 1 calc R
C14 C 0.0030(3) 1.3296(2) 0.16004(7) 0.0324(5) Uani 1 1 d .
H14A H 0.0419 1.4054 0.1614 0.039 Uiso 1 1 calc R
C15 C 0.0871(2) 1.23513(19) 0.17189(7) 0.0255(5) Uani 1 1 d .
C16 C -0.1828(2) 0.9889(2) 0.15598(7) 0.0293(5) Uani 1 1 d .
H16A H -0.1181 0.9352 0.1718 0.035 Uiso 1 1 calc R
C17 C -0.2000(3) 0.9433(2) 0.11200(7) 0.0388(6) Uani 1 1 d .
H17A H -0.2650 0.9935 0.0960 0.058 Uiso 1 1 calc R
H17B H -0.2382 0.8645 0.1125 0.058 Uiso 1 1 calc R
H17C H -0.1078 0.9425 0.0992 0.058 Uiso 1 1 calc R
C18 C -0.3261(3) 0.9882(2) 0.17666(8) 0.0412(6) Uani 1 1 d .
H18A H -0.3152 1.0215 0.2045 0.062 Uiso 1 1 calc R
H18B H -0.3604 0.9084 0.1786 0.062 Uiso 1 1 calc R
H18C H -0.3943 1.0343 0.1601 0.062 Uiso 1 1 calc R
C19 C 0.2385(2) 1.25518(19) 0.18736(7) 0.0294(5) Uani 1 1 d .
H19A H 0.2738 1.1810 0.1999 0.035 Uiso 1 1 calc R
C20 C 0.2469(3) 1.3468(3) 0.22096(9) 0.0529(8) Uani 1 1 d .
H20A H 0.2230 1.4225 0.2090 0.079 Uiso 1 1 calc R
H20B H 0.3431 1.3491 0.2332 0.079 Uiso 1 1 calc R
H20C H 0.1801 1.3279 0.2424 0.079 Uiso 1 1 calc R
C21 C 0.3344(3) 1.2856(3) 0.15250(9) 0.0556(8) Uani 1 1 d .
H21A H 0.2980 1.3546 0.1381 0.083 Uiso 1 1 calc R
H21B H 0.3372 1.2207 0.1330 0.083 Uiso 1 1 calc R
H21C H 0.4300 1.3010 0.1638 0.083 Uiso 1 1 calc R
C22 C 0.2280(2) 0.82027(19) 0.05696(6) 0.0216(5) Uani 1 1 d .
C23 C 0.1748(2) 0.7164(2) 0.04011(7) 0.0252(5) Uani 1 1 d .
C24 C 0.1477(2) 0.7128(2) -0.00245(7) 0.0338(6) Uani 1 1 d .
H24A H 0.1148 0.6428 -0.0148 0.041 Uiso 1 1 calc R
C25 C 0.1676(3) 0.8084(2) -0.02698(7) 0.0412(6) Uani 1 1 d .
H25A H 0.1551 0.8026 -0.0562 0.049 Uiso 1 1 calc R
C26 C 0.2056(3) 0.9124(2) -0.00904(7) 0.0364(6) Uani 1 1 d .
H26A H 0.2132 0.9791 -0.0260 0.044 Uiso 1 1 calc R
C27 C 0.2332(2) 0.9218(2) 0.03330(7) 0.0263(5) Uani 1 1 d .
C28 C 0.1289(2) 0.6148(2) 0.06608(7) 0.0285(5) Uani 1 1 d .
H28A H 0.1681 0.6261 0.0949 0.034 Uiso 1 1 calc R
C29 C 0.1805(3) 0.4981(2) 0.05044(8) 0.0394(6) Uani 1 1 d .
H29A H 0.1369 0.4825 0.0231 0.059 Uiso 1 1 calc R
H29B H 0.1542 0.4370 0.0697 0.059 Uiso 1 1 calc R
H29C H 0.2836 0.5000 0.0485 0.059 Uiso 1 1 calc R
C30 C -0.0327(2) 0.6154(3) 0.06730(8) 0.0405(6) Uani 1 1 d .
H30A H -0.0646 0.6903 0.0777 0.061 Uiso 1 1 calc R
H30B H -0.0636 0.5536 0.0856 0.061 Uiso 1 1 calc R
H30C H -0.0732 0.6027 0.0394 0.061 Uiso 1 1 calc R
C31 C 0.2636(2) 1.0389(2) 0.05347(7) 0.0290(5) Uani 1 1 d .
C32 C 0.2188(3) 1.1398(2) 0.02522(8) 0.0444(7) Uani 1 1 d .
H32A H 0.1203 1.1291 0.0156 0.067 Uiso 1 1 calc R
H32B H 0.2797 1.1423 0.0014 0.067 Uiso 1 1 calc R
H32C H 0.2277 1.2127 0.0406 0.067 Uiso 1 1 calc R
C33 C 0.4234(3) 1.0494(2) 0.06349(8) 0.0394(6) Uani 1 1 d .
H33A H 0.4439 1.1256 0.0756 0.059 Uiso 1 1 calc R
H33B H 0.4752 1.0405 0.0380 0.059 Uiso 1 1 calc R
H33C H 0.4527 0.9888 0.0832 0.059 Uiso 1 1 calc R
C34 C -0.0178(2) 1.08320(18) 0.25978(6) 0.0226(5) Uani 1 1 d .
H34A H -0.0909 1.0649 0.2399 0.027 Uiso 1 1 calc R
C35 C -0.0501(2) 1.14162(19) 0.29541(7) 0.0272(5) Uani 1 1 d .
H35A H -0.1452 1.1630 0.2999 0.033 Uiso 1 1 calc R
C36 C 0.0542(2) 1.16917(19) 0.32445(7) 0.0291(5) Uani 1 1 d .
H36A H 0.0317 1.2107 0.3487 0.035 Uiso 1 1 calc R
C37 C 0.1919(3) 1.1362(2) 0.31819(7) 0.0331(6) Uani 1 1 d .
H37A H 0.2642 1.1538 0.3383 0.040 Uiso 1 1 calc R
C38 C 0.2247(2) 1.0774(2) 0.28256(7) 0.0283(5) Uani 1 1 d .
H38A H 0.3198 1.0548 0.2785 0.034 Uiso 1 1 calc R
C39 C 0.4634(2) 0.55886(19) 0.11357(7) 0.0260(5) Uani 1 1 d .
H39A H 0.4186 0.5365 0.1381 0.031 Uiso 1 1 calc R
C40 C 0.5459(2) 0.4796(2) 0.09324(8) 0.0328(6) Uani 1 1 d .
H40A H 0.5580 0.4037 0.1041 0.039 Uiso 1 1 calc R
C41 C 0.6103(3) 0.5103(2) 0.05743(8) 0.0379(6) Uani 1 1 d .
H41A H 0.6656 0.4555 0.0433 0.045 Uiso 1 1 calc R
C42 C 0.5938(2) 0.6210(2) 0.04230(8) 0.0364(6) Uani 1 1 d .
H42A H 0.6386 0.6424 0.0176 0.044 Uiso 1 1 calc R
C43 C 0.5137(2) 0.7009(2) 0.06233(7) 0.0284(5) Uani 1 1 d .
H43A H 0.5044 0.7772 0.0516 0.034 Uiso 1 1 calc R
H4N H 0.152(3) 1.121(3) 0.0961(8) 0.049(8) Uiso 1 1 d .

loop_
_atom_site_aniso_label
_atom_site_aniso_U_11
_atom_site_aniso_U_22
_atom_site_aniso_U_33
_atom_site_aniso_U_23
_atom_site_aniso_U_13
_atom_site_aniso_U_12
Co1 0.02545(16) 0.01787(15) 0.01715(15) -0.00012(12) 0.00031(11) 0.00369(12)
N1 0.0218(9) 0.0168(9) 0.0220(10) -0.0011(7) 0.0020(7) 0.0007(7)
N2 0.0205(9) 0.0181(9) 0.0178(9) -0.0003(7) 0.0022(7) -0.0001(7)
N3 0.0215(9) 0.0203(9) 0.0177(9) -0.0003(7) 0.0024(7) 0.0011(7)
N4 0.0328(10) 0.0255(11) 0.0241(10) 0.0031(8) 0.0069(8) 0.0058(9)
C1 0.0246(11) 0.0186(11) 0.0200(11) 0.0003(9) 0.0028(8) 0.0005(9)
C2 0.0194(10) 0.0203(11) 0.0189(11) -0.0011(9) 0.0015(8) -0.0022(8)
C3 0.0208(10) 0.0201(11) 0.0195(11) -0.0018(8) 0.0015(8) -0.0017(8)
C4 0.0291(12) 0.0272(12) 0.0171(11) -0.0012(9) -0.0006(9) 0.0011(9)
C5 0.0286(12) 0.0285(13) 0.0247(12) 0.0039(10) -0.0058(9) 0.0038(10)
C6 0.0200(10) 0.0241(12) 0.0271(12) -0.0006(9) -0.0009(9) 0.0029(9)
C7 0.0156(10) 0.0173(10) 0.0237(11) -0.0012(8) 0.0006(8) -0.0003(8)
C8 0.0180(10) 0.0185(11) 0.0221(11) -0.0003(9) 0.0016(8) -0.0027(8)
C9 0.0183(10) 0.0242(12) 0.0220(11) -0.0052(9) -0.0002(8) -0.0007(9)
C10 0.0273(11) 0.0201(11) 0.0146(10) -0.0006(8) 0.0039(8) 0.0050(9)
C11 0.0281(11) 0.0274(12) 0.0146(11) -0.0008(9) 0.0016(9) 0.0038(9)
C12 0.0296(12) 0.0342(14) 0.0251(12) 0.0007(10) -0.0017(10) 0.0072(10)
C13 0.0403(14) 0.0265(13) 0.0335(14) 0.0036(10) -0.0034(11) 0.0128(11)
C14 0.0421(14) 0.0208(12) 0.0343(14) 0.0015(10) -0.0001(11) 0.0044(10)
C15 0.0310(12) 0.0227(12) 0.0228(12) -0.0002(9) 0.0029(9) 0.0051(9)
C16 0.0282(12) 0.0295(13) 0.0296(13) 0.0009(10) -0.0050(10) 0.0011(10)
C17 0.0410(14) 0.0406(15) 0.0346(14) -0.0067(12) -0.0021(11) -0.0059(12)
C18 0.0370(14) 0.0499(17) 0.0368(15) 0.0028(12) 0.0025(12) -0.0052(12)
C19 0.0308(12) 0.0190(12) 0.0383(14) 0.0009(10) -0.0006(10) -0.0004(9)
C20 0.0457(16) 0.0538(19) 0.0578(19) -0.0233(15) -0.0171(14) 0.0124(14)
C21 0.0439(17) 0.068(2) 0.0552(19) -0.0004(16) 0.0076(14) -0.0224(15)
C22 0.0198(10) 0.0296(12) 0.0155(11) -0.0028(9) 0.0026(8) 0.0048(9)
C23 0.0206(11) 0.0335(13) 0.0214(12) -0.0061(9) 0.0014(9) 0.0044(9)
C24 0.0331(13) 0.0444(15) 0.0238(13) -0.0110(11) 0.0005(10) 0.0033(11)
C25 0.0474(16) 0.0602(18) 0.0159(12) -0.0034(12) -0.0003(11) 0.0049(14)
C26 0.0426(15) 0.0457(16) 0.0214(12) 0.0073(11) 0.0066(11) 0.0064(12)
C27 0.0240(11) 0.0342(13) 0.0210(11) 0.0025(10) 0.0058(9) 0.0051(9)
C28 0.0301(12) 0.0304(13) 0.0249(12) -0.0086(10) -0.0001(10) -0.0037(10)
C29 0.0479(16) 0.0327(14) 0.0371(15) -0.0120(12) -0.0047(12) -0.0008(12)
C30 0.0307(13) 0.0573(18) 0.0335(14) -0.0117(13) 0.0024(11) -0.0080(12)
C31 0.0353(13) 0.0284(13) 0.0240(12) 0.0066(10) 0.0086(10) 0.0014(10)
C32 0.0625(18) 0.0363(15) 0.0355(15) 0.0147(12) 0.0161(13) 0.0095(13)
C33 0.0378(14) 0.0373(15) 0.0437(15) -0.0011(12) 0.0105(12) -0.0044(12)
C34 0.0253(11) 0.0210(11) 0.0214(11) 0.0009(9) 0.0013(9) 0.0001(9)
C35 0.0285(12) 0.0263(12) 0.0273(12) 0.0012(10) 0.0070(10) 0.0057(10)
C36 0.0401(14) 0.0256(12) 0.0221(12) -0.0038(10) 0.0067(10) 0.0008(10)
C37 0.0361(13) 0.0368(14) 0.0262(13) -0.0086(11) -0.0028(10) -0.0023(11)
C38 0.0254(11) 0.0329(13) 0.0266(12) -0.0071(10) 0.0013(9) 0.0017(10)
C39 0.0264(11) 0.0231(12) 0.0285(12) -0.0027(10) 0.0026(9) 0.0005(9)
C40 0.0299(12) 0.0251(13) 0.0435(15) -0.0011(11) 0.0010(11) 0.0048(10)
C41 0.0302(13) 0.0347(15) 0.0494(17) -0.0120(12) 0.0114(12) 0.0070(11)
C42 0.0322(13) 0.0395(15) 0.0387(15) -0.0036(12) 0.0160(11) 0.0017(11)
C43 0.0263(12) 0.0275(13) 0.0316(13) 0.0012(10) 0.0057(10) 0.0005(10)

loop_
_atom_type_symbol
_atom_type_description
_atom_type_scat_dispersion_real
_atom_type_scat_dispersion_imag
_atom_type_scat_source
C C 0.0033 0.0016 'International Tables Vol C Tables 4.2.6.8 and 6.1.1.4'
H H 0.0000 0.0000 'International Tables Vol C Tables 4.2.6.8 and 6.1.1.4'
Co Co 0.3494 0.9721 'International Tables Vol C Tables 4.2.6.8 and 6.1.1.4'
N N 0.0061 0.0033 'International Tables Vol C Tables 4.2.6.8 and 6.1.1.4'

loop_
_geom_angle_atom_site_label_1
_geom_angle_atom_site_label_2
_geom_angle_atom_site_label_3
_geom_angle
N2 Co1 N4 158.22(8)
N2 Co1 N3 83.06(7)
N4 Co1 N3 94.03(8)
N2 Co1 N1 82.00(7)
N4 Co1 N1 102.17(8)
N3 Co1 N1 163.80(7)
C2 N1 C10 122.08(17)
C2 N1 Co1 116.14(14)
C10 N1 Co1 121.45(13)
C3 N2 C7 121.76(17)
C3 N2 Co1 119.68(14)
C7 N2 Co1 117.72(13)
C8 N3 C22 123.03(17)
C8 N3 Co1 116.32(14)
C22 N3 Co1 120.59(13)
C31 N4 Co1 124.22(15)
C38 C1 C34 118.26(19)
C38 C1 C2 120.62(19)
C34 C1 C2 121.11(19)
N1 C2 C3 112.25(18)
N1 C2 C1 124.89(18)
C3 C2 C1 122.82(18)
N2 C3 C4 119.53(19)
N2 C3 C2 109.53(18)
C4 C3 C2 130.93(19)
C5 C4 C3 119.0(2)
C4 C5 C6 121.1(2)
C5 C6 C7 119.5(2)
N2 C7 C6 118.83(18)
N2 C7 C8 109.85(17)
C6 C7 C8 131.31(19)
N3 C8 C7 111.69(17)
N3 C8 C9 124.44(18)
C7 C8 C9 123.83(18)
C39 C9 C43 117.9(2)
C39 C9 C8 121.04(19)
C43 C9 C8 121.01(19)
C11 C10 C15 121.82(19)
C11 C10 N1 118.54(18)
C15 C10 N1 119.47(19)
C12 C11 C10 118.0(2)
C12 C11 C16 120.4(2)
C10 C11 C16 121.57(19)
C11 C12 C13 121.1(2)
C14 C13 C12 120.1(2)
C13 C14 C15 121.2(2)
C10 C15 C14 117.8(2)
C10 C15 C19 122.70(19)
C14 C15 C19 119.5(2)
C17 C16 C11 111.03(19)
C17 C16 C18 109.9(2)
C11 C16 C18 112.1(2)
C21 C19 C15 111.9(2)
C21 C19 C20 110.8(2)
C15 C19 C20 111.5(2)
C27 C22 C23 121.5(2)
C27 C22 N3 117.15(19)
C23 C22 N3 121.16(19)
C24 C23 C22 117.4(2)
C24 C23 C28 118.6(2)
C22 C23 C28 123.50(19)
C25 C24 C23 121.5(2)
C26 C25 C24 119.7(2)
C25 C26 C27 121.4(2)
C26 C27 C22 117.7(2)
C26 C27 C31 121.1(2)
C22 C27 C31 121.20(19)
C23 C28 C29 113.41(19)
C23 C28 C30 108.6(2)
C29 C28 C30 110.2(2)
N4 C31 C27 108.18(18)
N4 C31 C32 107.98(19)
C27 C31 C32 112.1(2)
N4 C31 C33 111.16(19)
C27 C31 C33 109.16(19)
C32 C31 C33 108.3(2)
C35 C34 C1 120.6(2)
C36 C35 C34 120.6(2)
C35 C36 C37 119.6(2)
C38 C37 C36 120.0(2)
C37 C38 C1 120.9(2)
C40 C39 C9 120.8(2)
C41 C40 C39 120.3(2)
C42 C41 C40 119.4(2)
C43 C42 C41 120.9(2)
C42 C43 C9 120.6(2)

loop_
_geom_bond_atom_site_label_1
_geom_bond_atom_site_label_2
_geom_bond_distance
Co1 N2 1.7801(17)
Co1 N4 1.7826(19)
Co1 N3 1.8345(17)
Co1 N1 1.8811(17)
N1 C2 1.335(3)
N1 C10 1.437(3)
N2 C3 1.373(3)
N2 C7 1.377(3)
N3 C8 1.341(3)
N3 C22 1.431(3)
N4 C31 1.479(3)
C1 C38 1.390(3)
C1 C34 1.390(3)
C1 C2 1.475(3)
C2 C3 1.438(3)
C3 C4 1.385(3)
C4 C5 1.381(3)
C5 C6 1.387(3)
C6 C7 1.385(3)
C7 C8 1.434(3)
C8 C9 1.474(3)
C9 C39 1.394(3)
C9 C43 1.399(3)
C10 C11 1.398(3)
C10 C15 1.397(3)
C11 C12 1.385(3)
C11 C16 1.526(3)
C12 C13 1.383(3)
C13 C14 1.369(3)
C14 C15 1.396(3)
C15 C19 1.518(3)
C16 C17 1.521(3)
C16 C18 1.535(3)
C19 C21 1.515(4)
C19 C20 1.517(3)
C22 C27 1.402(3)
C22 C23 1.404(3)
C23 C24 1.392(3)
C23 C28 1.516(3)
C24 C25 1.378(4)
C25 C26 1.376(4)
C26 C27 1.390(3)
C27 C31 1.525(3)
C28 C29 1.526(3)
C28 C30 1.530(3)
C31 C32 1.532(3)
C31 C33 1.540(3)
C34 C35 1.380(3)
C35 C36 1.375(3)
C36 C37 1.380(3)
C37 C38 1.383(3)
C39 C40 1.385(3)
C40 C41 1.376(3)
C41 C42 1.376(4)
C42 C43 1.373(3)
